data_7133103
loop_
_publ_author_name
'Sung, Yu-Shien'
'Tomat, Elisa'

_publ_section_title
;
 Quinoline-based tetrazolium prochelators: formazan release, iron
 sequestration, and antiproliferative efficacy in cancer cells.
;
_journal_issue 48
_journal_name_full 'Chemical communications (Cambridge, England)'
_journal_page_first 6150
_journal_page_last 6153
_journal_paper_doi 10.1039/d4cc01523a
_journal_volume 60
_journal_year 2024
_chemical_formula_moiety 'C44 H32 Fe N10'
_chemical_formula_sum 'C44 H32 Fe N10'
_chemical_formula_weight 756.64
_chemical_name_systematic Fe(QF--H)2
_space_group_crystal_system triclinic
_space_group_IT_number 2
_space_group_name_Hall '-P 1'
_space_group_name_H-M_alt 'P -1'
_atom_sites_solution_hydrogens geom
_audit_creation_date 2024-03-01
_audit_creation_method
;
Olex2 1.5
(compiled 2024.02.16 svn.r378c4104 for OlexSys, GUI svn.r6928)
;
_audit_update_record
;
2024-03-01 deposited with the CCDC.	2024-05-20 downloaded from the CCDC.
;
_cell_angle_alpha 81.653(3)
_cell_angle_beta 83.058(4)
_cell_angle_gamma 85.688(3)
_cell_formula_units_Z 2
_cell_length_a 9.8316(11)
_cell_length_b 10.5680(10)
_cell_length_c 17.2201(18)
_cell_measurement_reflns_used 4634
_cell_measurement_temperature 100.00
_cell_measurement_theta_max 26.346
_cell_measurement_theta_min 2.882
_cell_volume 1754.2(3)
_computing_cell_refinement 'SAINT V8.40B (?, 2016)'
_computing_data_reduction 'SAINT V8.40B (?, 2016)'
_computing_molecular_graphics 'Olex2 1.5 (Dolomanov et al., 2009)'
_computing_publication_material 'Olex2 1.5 (Dolomanov et al., 2009)'
_computing_structure_refinement 'SHELXL 2018/3 (Sheldrick, 2015)'
_computing_structure_solution 'olex2.solve 1.5 (Bourhis et al., 2015)'
_diffrn_ambient_temperature 100.00
_diffrn_measured_fraction_theta_full 0.996
_diffrn_measured_fraction_theta_max 0.993
_diffrn_measurement_device_type 'Bruker D8 Venture'
_diffrn_measurement_method 'Omega and phi scans'
_diffrn_radiation_type MoK\a
_diffrn_radiation_wavelength 0.71073
_diffrn_reflns_av_R_equivalents 0.0978
_diffrn_reflns_av_unetI/netI 0.0606
_diffrn_reflns_Laue_measured_fraction_full 0.996
_diffrn_reflns_Laue_measured_fraction_max 0.993
_diffrn_reflns_limit_h_max 12
_diffrn_reflns_limit_h_min -12
_diffrn_reflns_limit_k_max 13
_diffrn_reflns_limit_k_min -11
_diffrn_reflns_limit_l_max 21
_diffrn_reflns_limit_l_min -21
_diffrn_reflns_number 42979
_diffrn_reflns_point_group_measured_fraction_full 0.996
_diffrn_reflns_point_group_measured_fraction_max 0.993
_diffrn_reflns_theta_full 25.242
_diffrn_reflns_theta_max 26.419
_diffrn_reflns_theta_min 2.090
_exptl_absorpt_coefficient_mu 0.480
_exptl_absorpt_correction_T_max 0.7454
_exptl_absorpt_correction_T_min 0.6258
_exptl_absorpt_correction_type multi-scan
_exptl_absorpt_process_details
;
SADABS-2016/2 (Bruker,2016/2) was used for absorption correction.
wR2(int) was 0.1206 before and 0.0778 after correction.
The Ratio of minimum to maximum transmission is 0.8395.
The \l/2 correction factor is Not present.
;
_exptl_crystal_colour 'metallic dark violet'
_exptl_crystal_colour_lustre metallic
_exptl_crystal_colour_modifier dark
_exptl_crystal_colour_primary violet
_exptl_crystal_density_diffrn 1.432
_exptl_crystal_description block
_exptl_crystal_F_000 784
_exptl_crystal_preparation 'DCM and pentane'
_exptl_crystal_recrystallization_method 'solvent diffusion'
_exptl_crystal_size_max 0.15
_exptl_crystal_size_mid 0.093
_exptl_crystal_size_min 0.03
_refine_diff_density_max 0.628
_refine_diff_density_min -0.622
_refine_diff_density_rms 0.070
_refine_ls_extinction_method none
_refine_ls_goodness_of_fit_ref 1.045
_refine_ls_hydrogen_treatment constr
_refine_ls_matrix_type full
_refine_ls_number_parameters 496
_refine_ls_number_reflns 7161
_refine_ls_number_restraints 0
_refine_ls_restrained_S_all 1.045
_refine_ls_R_factor_all 0.0658
_refine_ls_R_factor_gt 0.0467
_refine_ls_shift/su_max 0.001
_refine_ls_shift/su_mean 0.000
_refine_ls_structure_factor_coef Fsqd
_refine_ls_weighting_details 'w=1/[\s^2^(Fo^2^)+(0.0399P)^2^+1.9088P] where P=(Fo^2^+2Fc^2^)/3'
_refine_ls_weighting_scheme calc
_refine_ls_wR_factor_gt 0.1050
_refine_ls_wR_factor_ref 0.1168
_reflns_Friedel_coverage 0.000
_reflns_number_gt 5671
_reflns_number_total 7161
_reflns_threshold_expression 'I > 2\s(I)'
_cod_data_source_file d4cc01523a2.cif
_cod_data_source_block mo_fe(qf-h)2
_cod_depositor_comments 'Adding full bibliography for 7133103.cif.'
_cod_database_code 7133103
_shelx_shelxl_version_number 2018/3
_shelx_space_group_comment
;
The symmetry employed for this shelxl refinement is uniquely defined
by the following loop, which should always be used as a source of
symmetry information in preference to the above space-group names.
They are only intended as comments.
;
_shelx_estimated_absorpt_t_max 0.986
_shelx_estimated_absorpt_t_min 0.931
_olex2_refinement_description
;
1. Fixed Uiso
 At 1.2 times of:
  All C(H) groups
2.a Aromatic/amide H refined with riding coordinates:
 C2A(H2A), C9B(H9B), C10B(H10B), C15A(H15A), C19A(H19A), C16A(H16A),
 C18A(H18A), C20B(H20B), C18B(H18B), C13A(H13A), C21B(H21B), C11A(H11A),
 C6A(H6A), C2B(H2B), C3A(H3A), C3B(H3B), C20A(H20A), C9A(H9A), C10A(H10A),
 C4A(H4A), C15B(H15B), C21A(H21A), C11B(H11B), C16B(H16B), C12A(H12A), C5A(H5A),
  C6B(H6B), C19B(H19B), C5B(H5B), C12B(H12B), C4B(H4B), C13B(H13B)
;
_olex2_submission_special_instructions 'No special instructions were received'

loop_
_space_group_symop_operation_xyz
'x, y, z'
'-x, -y, -z'

loop_
_atom_site_label
_atom_site_type_symbol
_atom_site_fract_x
_atom_site_fract_y
_atom_site_fract_z
_atom_site_U_iso_or_equiv
_atom_site_adp_type
_atom_site_occupancy
_atom_site_site_symmetry_order
_atom_site_calc_flag
_atom_site_refinement_flags_posn
_atom_site_refinement_flags_adp
_atom_site_refinement_flags_occupancy
_atom_site_disorder_assembly
_atom_site_disorder_group
Fe1 Fe 0.74096(4) 0.38765(3) 0.72530(2) 0.01402(11) Uani 1 1 d . . . . .
N3B N 0.7904(2) 0.44365(19) 0.81573(12) 0.0151(4) Uani 1 1 d . . . . .
N5B N 0.6816(2) 0.24142(19) 0.80979(12) 0.0158(4) Uani 1 1 d . . . . .
N3A N 0.7038(2) 0.3393(2) 0.63064(12) 0.0155(4) Uani 1 1 d . . . . .
N2B N 0.8327(2) 0.6266(2) 0.73302(12) 0.0173(4) Uani 1 1 d . . . . .
N5A N 0.5454(2) 0.46366(19) 0.71781(12) 0.0158(4) Uani 1 1 d . . . . .
N1A N 0.9023(2) 0.27882(19) 0.69939(12) 0.0148(4) Uani 1 1 d . . . . .
N1B N 0.8016(2) 0.5550(2) 0.68275(12) 0.0167(4) Uani 1 1 d . . . . .
N4B N 0.7839(2) 0.3680(2) 0.88559(12) 0.0170(4) Uani 1 1 d . . . . .
N2A N 0.9027(2) 0.2190(2) 0.63792(12) 0.0162(4) Uani 1 1 d . . . . .
N4A N 0.5953(2) 0.3892(2) 0.59456(12) 0.0167(4) Uani 1 1 d . . . . .
C7A C 0.7945(2) 0.2547(2) 0.59700(14) 0.0161(5) Uani 1 1 d . . . . .
C14B C 0.7265(2) 0.2574(2) 0.87837(14) 0.0162(5) Uani 1 1 d . . . . .
C7B C 0.8293(2) 0.5651(2) 0.80793(14) 0.0162(5) Uani 1 1 d . . . . .
C14A C 0.5127(3) 0.4591(2) 0.64431(14) 0.0161(5) Uani 1 1 d . . . . .
C8A C 0.7853(3) 0.2005(2) 0.52392(14) 0.0166(5) Uani 1 1 d . . . . .
C1A C 1.0135(2) 0.2362(2) 0.74434(14) 0.0154(5) Uani 1 1 d . . . . .
C2A C 1.0899(3) 0.3253(2) 0.76889(14) 0.0179(5) Uani 1 1 d . . . . .
H2A H 1.064994 0.414189 0.758454 0.022 Uiso 1 1 calc R U . . .
C9B C 0.8876(3) 0.7687(3) 0.84763(16) 0.0208(5) Uani 1 1 d . . . . .
H9B H 0.883354 0.807264 0.794523 0.025 Uiso 1 1 calc R U . . .
C8B C 0.8628(3) 0.6385(2) 0.86890(15) 0.0187(5) Uani 1 1 d . . . . .
C10B C 0.9182(3) 0.8419(3) 0.90323(16) 0.0236(6) Uani 1 1 d . . . . .
H10B H 0.935174 0.929790 0.887779 0.028 Uiso 1 1 calc R U . . .
C1B C 0.7912(3) 0.6245(2) 0.60598(15) 0.0183(5) Uani 1 1 d . . . . .
C22A C 0.4525(3) 0.5247(2) 0.76910(15) 0.0165(5) Uani 1 1 d . . . . .
C15A C 0.3920(3) 0.5214(2) 0.61546(15) 0.0189(5) Uani 1 1 d . . . . .
H15A H 0.375120 0.519513 0.562482 0.023 Uiso 1 1 calc R U . . .
C19A C 0.2558(3) 0.6399(3) 0.87487(16) 0.0214(6) Uani 1 1 d . . . . .
H19A H 0.189709 0.677567 0.910967 0.026 Uiso 1 1 calc R U . . .
C16A C 0.3015(3) 0.5833(2) 0.66466(15) 0.0200(5) Uani 1 1 d . . . . .
H16A H 0.220078 0.625076 0.646303 0.024 Uiso 1 1 calc R U . . .
C18A C 0.2325(3) 0.6433(2) 0.79766(16) 0.0210(5) Uani 1 1 d . . . . .
H18A H 0.150310 0.685098 0.780393 0.025 Uiso 1 1 calc R U . . .
C20B C 0.5150(3) -0.0041(3) 0.72984(17) 0.0253(6) Uani 1 1 d . . . . .
H20B H 0.481030 -0.015337 0.682095 0.030 Uiso 1 1 calc R U . . .
C18B C 0.5552(3) -0.0868(3) 0.86213(17) 0.0236(6) Uani 1 1 d . . . . .
H18B H 0.549006 -0.153483 0.905601 0.028 Uiso 1 1 calc R U . . .
C13A C 0.6596(3) 0.1863(2) 0.49670(15) 0.0203(5) Uani 1 1 d . . . . .
H13A H 0.576155 0.213277 0.525141 0.024 Uiso 1 1 calc R U . . .
C22B C 0.6214(2) 0.1291(2) 0.80485(15) 0.0169(5) Uani 1 1 d . . . . .
C21B C 0.5684(3) 0.1099(3) 0.73556(16) 0.0205(5) Uani 1 1 d . . . . .
H21B H 0.569533 0.176711 0.692177 0.025 Uiso 1 1 calc R U . . .
C11A C 0.7768(3) 0.0932(2) 0.38537(15) 0.0231(6) Uani 1 1 d . . . . .
H11A H 0.773741 0.058258 0.337834 0.028 Uiso 1 1 calc R U . . .
C17A C 0.3277(3) 0.5861(2) 0.74350(15) 0.0180(5) Uani 1 1 d . . . . .
C6A C 1.0475(3) 0.1054(2) 0.76220(15) 0.0195(5) Uani 1 1 d . . . . .
H6A H 0.994367 0.044345 0.746151 0.023 Uiso 1 1 calc R U . . .
C2B C 0.8421(3) 0.5686(3) 0.53946(15) 0.0219(6) Uani 1 1 d . . . . .
H2B H 0.885093 0.484755 0.544948 0.026 Uiso 1 1 calc R U . . .
C3A C 1.2030(3) 0.2832(3) 0.80889(15) 0.0217(6) Uani 1 1 d . . . . .
H3A H 1.257311 0.343893 0.824280 0.026 Uiso 1 1 calc R U . . .
C17B C 0.6118(3) 0.0296(2) 0.87010(16) 0.0205(5) Uani 1 1 d . . . . .
C3B C 0.8299(3) 0.6355(3) 0.46503(16) 0.0251(6) Uani 1 1 d . . . . .
H3B H 0.865962 0.597804 0.419451 0.030 Uiso 1 1 calc R U . . .
C20A C 0.3792(3) 0.5800(3) 0.90019(16) 0.0209(5) Uani 1 1 d . . . . .
H20A H 0.396119 0.577978 0.953524 0.025 Uiso 1 1 calc R U . . .
C9A C 0.9058(3) 0.1594(3) 0.48113(15) 0.0213(6) Uani 1 1 d . . . . .
H9A H 0.991904 0.168576 0.498844 0.026 Uiso 1 1 calc R U . . .
C10A C 0.9012(3) 0.1051(3) 0.41278(16) 0.0233(6) Uani 1 1 d . . . . .
H10A H 0.984018 0.076019 0.384657 0.028 Uiso 1 1 calc R U . . .
C4A C 1.2373(3) 0.1535(3) 0.82654(15) 0.0232(6) Uani 1 1 d . . . . .
H4A H 1.314290 0.125549 0.854355 0.028 Uiso 1 1 calc R U . . .
C15B C 0.7154(3) 0.1618(2) 0.94625(15) 0.0202(5) Uani 1 1 d . . . . .
H15B H 0.746957 0.176264 0.994059 0.024 Uiso 1 1 calc R U . . .
C21A C 0.4748(3) 0.5245(2) 0.84852(15) 0.0186(5) Uani 1 1 d . . . . .
H21A H 0.557513 0.485287 0.866595 0.022 Uiso 1 1 calc R U . . .
C11B C 0.9243(3) 0.7882(3) 0.98059(17) 0.0264(6) Uani 1 1 d . . . . .
H11B H 0.944525 0.838768 1.018581 0.032 Uiso 1 1 calc R U . . .
C16B C 0.6595(3) 0.0505(3) 0.94158(16) 0.0221(6) Uani 1 1 d . . . . .
H16B H 0.652082 -0.013900 0.986246 0.026 Uiso 1 1 calc R U . . .
C12A C 0.6574(3) 0.1327(3) 0.42806(16) 0.0233(6) Uani 1 1 d . . . . .
H12A H 0.571663 0.123047 0.410027 0.028 Uiso 1 1 calc R U . . .
C5A C 1.1593(3) 0.0649(3) 0.80359(15) 0.0223(6) Uani 1 1 d . . . . .
H5A H 1.182310 -0.024010 0.816171 0.027 Uiso 1 1 calc R U . . .
C6B C 0.7282(3) 0.7477(3) 0.59799(16) 0.0234(6) Uani 1 1 d . . . . .
H6B H 0.693976 0.786632 0.643390 0.028 Uiso 1 1 calc R U . . .
C19B C 0.5094(3) -0.1046(3) 0.79299(18) 0.0270(6) Uani 1 1 d . . . . .
H19B H 0.474235 -0.183779 0.787644 0.032 Uiso 1 1 calc R U . . .
C5B C 0.7161(3) 0.8127(3) 0.52282(17) 0.0294(7) Uani 1 1 d . . . . .
H5B H 0.673222 0.896645 0.516973 0.035 Uiso 1 1 calc R U . . .
C12B C 0.9008(3) 0.6606(3) 1.00233(17) 0.0304(7) Uani 1 1 d . . . . .
H12B H 0.905975 0.623071 1.055550 0.037 Uiso 1 1 calc R U . . .
C4B C 0.7655(3) 0.7573(3) 0.45670(17) 0.0281(6) Uani 1 1 d . . . . .
H4B H 0.755473 0.802186 0.405575 0.034 Uiso 1 1 calc R U . . .
C13B C 0.8696(3) 0.5857(3) 0.94736(16) 0.0266(6) Uani 1 1 d . . . . .
H13B H 0.852707 0.497903 0.963539 0.032 Uiso 1 1 calc R U . . .

loop_
_atom_site_aniso_label
_atom_site_aniso_U_11
_atom_site_aniso_U_22
_atom_site_aniso_U_33
_atom_site_aniso_U_23
_atom_site_aniso_U_13
_atom_site_aniso_U_12
Fe1 0.01367(19) 0.01302(18) 0.01552(19) -0.00189(13) -0.00232(13) -0.00072(13)
N3B 0.0125(10) 0.0154(10) 0.0168(10) -0.0001(8) -0.0018(8) -0.0004(8)
N5B 0.0163(10) 0.0133(10) 0.0181(11) -0.0033(8) -0.0020(8) 0.0004(8)
N3A 0.0136(10) 0.0147(10) 0.0181(10) -0.0009(8) -0.0024(8) -0.0023(8)
N2B 0.0175(11) 0.0168(11) 0.0183(11) -0.0040(8) -0.0017(8) -0.0019(8)
N5A 0.0155(10) 0.0135(10) 0.0185(11) -0.0019(8) -0.0019(8) -0.0009(8)
N1A 0.0132(10) 0.0155(10) 0.0158(10) -0.0019(8) -0.0007(8) -0.0032(8)
N1B 0.0165(11) 0.0153(10) 0.0180(11) -0.0016(8) -0.0018(8) 0.0000(8)
N4B 0.0187(11) 0.0148(10) 0.0173(11) 0.0004(8) -0.0032(8) -0.0015(8)
N2A 0.0148(10) 0.0163(11) 0.0177(11) -0.0030(8) -0.0020(8) -0.0008(8)
N4A 0.0157(10) 0.0154(11) 0.0192(11) -0.0025(8) -0.0043(8) 0.0012(8)
C7A 0.0141(12) 0.0161(12) 0.0176(12) -0.0003(10) -0.0014(9) -0.0021(10)
C14B 0.0142(12) 0.0163(12) 0.0177(12) -0.0025(10) -0.0003(9) -0.0004(10)
C7B 0.0140(12) 0.0176(12) 0.0166(12) -0.0020(10) -0.0012(9) 0.0000(10)
C14A 0.0160(12) 0.0126(12) 0.0194(12) -0.0004(10) -0.0026(10) -0.0012(9)
C8A 0.0210(13) 0.0108(11) 0.0172(12) 0.0000(9) -0.0023(10) 0.0005(10)
C1A 0.0122(12) 0.0196(13) 0.0139(12) -0.0013(10) -0.0010(9) 0.0002(10)
C2A 0.0171(13) 0.0174(13) 0.0194(13) -0.0035(10) -0.0013(10) -0.0013(10)
C9B 0.0182(13) 0.0196(13) 0.0256(14) -0.0068(11) -0.0024(10) -0.0003(10)
C8B 0.0138(12) 0.0203(13) 0.0227(13) -0.0061(10) -0.0005(10) -0.0013(10)
C10B 0.0199(14) 0.0190(13) 0.0326(15) -0.0071(11) 0.0000(11) -0.0039(11)
C1B 0.0165(13) 0.0183(13) 0.0197(13) 0.0009(10) -0.0024(10) -0.0043(10)
C22A 0.0156(12) 0.0113(12) 0.0223(13) -0.0028(10) 0.0002(10) -0.0021(9)
C15A 0.0170(13) 0.0198(13) 0.0204(13) -0.0019(10) -0.0061(10) 0.0011(10)
C19A 0.0183(13) 0.0196(13) 0.0251(14) -0.0053(11) 0.0039(11) 0.0006(10)
C16A 0.0163(13) 0.0166(13) 0.0268(14) 0.0001(11) -0.0063(10) 0.0013(10)
C18A 0.0154(13) 0.0169(13) 0.0300(14) -0.0040(11) -0.0009(11) 0.0014(10)
C20B 0.0237(14) 0.0284(15) 0.0260(14) -0.0100(12) -0.0009(11) -0.0079(12)
C18B 0.0226(14) 0.0138(13) 0.0328(15) 0.0001(11) 0.0003(11) -0.0030(11)
C13A 0.0208(13) 0.0181(13) 0.0224(13) -0.0045(10) -0.0033(10) 0.0005(10)
C22B 0.0143(12) 0.0123(12) 0.0231(13) -0.0020(10) 0.0010(10) 0.0003(9)
C21B 0.0182(13) 0.0203(13) 0.0235(13) -0.0049(11) 0.0001(10) -0.0036(10)
C11A 0.0351(16) 0.0167(13) 0.0188(13) -0.0063(10) -0.0052(11) 0.0006(11)
C17A 0.0163(12) 0.0129(12) 0.0247(13) -0.0017(10) -0.0019(10) -0.0020(10)
C6A 0.0196(13) 0.0194(13) 0.0201(13) -0.0029(10) -0.0030(10) -0.0025(10)
C2B 0.0238(14) 0.0194(13) 0.0223(13) -0.0002(11) -0.0016(11) -0.0069(11)
C3A 0.0184(13) 0.0258(14) 0.0219(13) -0.0034(11) -0.0034(10) -0.0049(11)
C17B 0.0165(13) 0.0152(13) 0.0288(14) -0.0017(11) -0.0009(10) -0.0010(10)
C3B 0.0268(15) 0.0291(15) 0.0205(14) -0.0019(11) -0.0019(11) -0.0121(12)
C20A 0.0191(13) 0.0237(14) 0.0200(13) -0.0044(11) -0.0002(10) -0.0015(11)
C9A 0.0183(13) 0.0218(14) 0.0241(14) -0.0039(11) -0.0046(10) 0.0021(11)
C10A 0.0235(14) 0.0222(14) 0.0241(14) -0.0069(11) -0.0014(11) 0.0037(11)
C4A 0.0155(13) 0.0345(16) 0.0190(13) -0.0024(11) -0.0040(10) 0.0037(11)
C15B 0.0219(14) 0.0199(13) 0.0186(13) -0.0013(10) -0.0030(10) -0.0011(11)
C21A 0.0168(13) 0.0175(13) 0.0215(13) -0.0024(10) -0.0026(10) -0.0004(10)
C11B 0.0233(14) 0.0291(15) 0.0304(15) -0.0156(12) -0.0025(12) -0.0038(12)
C16B 0.0207(13) 0.0178(13) 0.0244(14) 0.0045(11) 0.0007(11) 0.0008(10)
C12A 0.0229(14) 0.0231(14) 0.0267(14) -0.0064(11) -0.0099(11) -0.0016(11)
C5A 0.0218(14) 0.0199(14) 0.0239(14) -0.0002(11) -0.0033(11) 0.0040(11)
C6B 0.0199(14) 0.0217(14) 0.0263(14) 0.0013(11) -0.0004(11) 0.0012(11)
C19B 0.0242(15) 0.0186(14) 0.0389(17) -0.0070(12) 0.0027(12) -0.0086(11)
C5B 0.0219(15) 0.0280(16) 0.0333(16) 0.0105(12) -0.0020(12) 0.0001(12)
C12B 0.0417(18) 0.0304(16) 0.0211(14) -0.0060(12) -0.0052(13) -0.0073(13)
C4B 0.0230(14) 0.0336(16) 0.0250(15) 0.0100(12) -0.0053(11) -0.0077(12)
C13B 0.0353(16) 0.0224(14) 0.0234(14) -0.0047(11) -0.0033(12) -0.0083(12)

loop_
_atom_type_symbol
_atom_type_description
_atom_type_scat_dispersion_real
_atom_type_scat_dispersion_imag
_atom_type_scat_source
C C 0.0033 0.0016 'International Tables Vol C Tables 4.2.6.8 and 6.1.1.4'
H H 0.0000 0.0000 'International Tables Vol C Tables 4.2.6.8 and 6.1.1.4'
Fe Fe 0.3463 0.8444 'International Tables Vol C Tables 4.2.6.8 and 6.1.1.4'
N N 0.0061 0.0033 'International Tables Vol C Tables 4.2.6.8 and 6.1.1.4'

loop_
_geom_angle_atom_site_label_1
_geom_angle_atom_site_label_2
_geom_angle_atom_site_label_3
_geom_angle
_geom_angle_site_symmetry_1
_geom_angle_site_symmetry_3
_geom_angle_publ_flag
N3B Fe1 N5B 78.84(9) . . ?
N3B Fe1 N5A 103.88(8) . . ?
N3B Fe1 N1A 99.55(9) . . ?
N3B Fe1 N1B 78.90(9) . . ?
N5B Fe1 N5A 93.44(8) . . ?
N3A Fe1 N3B 175.25(9) . . ?
N3A Fe1 N5B 105.26(9) . . ?
N3A Fe1 N5A 78.47(8) . . ?
N3A Fe1 N1A 78.50(9) . . ?
N3A Fe1 N1B 97.20(9) . . ?
N1A Fe1 N5B 86.56(8) . . ?
N1A Fe1 N5A 156.12(8) . . ?
N1B Fe1 N5B 157.21(8) . . ?
N1B Fe1 N5A 87.20(9) . . ?
N1B Fe1 N1A 101.90(9) . . ?
N4B N3B Fe1 121.64(16) . . ?
N4B N3B C7B 121.5(2) . . ?
C7B N3B Fe1 116.88(16) . . ?
C14B N5B Fe1 109.34(16) . . ?
C14B N5B C22B 119.0(2) . . ?
C22B N5B Fe1 131.13(17) . . ?
N4A N3A Fe1 122.04(16) . . ?
N4A N3A C7A 120.3(2) . . ?
C7A N3A Fe1 117.63(16) . . ?
N1B N2B C7B 113.4(2) . . ?
C14A N5A Fe1 108.68(16) . . ?
C14A N5A C22A 118.3(2) . . ?
C22A N5A Fe1 132.69(17) . . ?
N2A N1A Fe1 116.86(16) . . ?
N2A N1A C1A 112.86(19) . . ?
C1A N1A Fe1 129.42(16) . . ?
N2B N1B Fe1 116.95(16) . . ?
N2B N1B C1B 112.8(2) . . ?
C1B N1B Fe1 128.84(16) . . ?
N3B N4B C14B 108.82(19) . . ?
N1A N2A C7A 113.3(2) . . ?
N3A N4A C14A 108.59(19) . . ?
N3A C7A C8A 127.4(2) . . ?
N2A C7A N3A 113.3(2) . . ?
N2A C7A C8A 119.3(2) . . ?
N5B C14B N4B 120.4(2) . . ?
N5B C14B C15B 122.3(2) . . ?
N4B C14B C15B 117.2(2) . . ?
N3B C7B N2B 113.5(2) . . ?
N3B C7B C8B 129.2(2) . . ?
N2B C7B C8B 117.2(2) . . ?
N5A C14A N4A 120.1(2) . . ?
N5A C14A C15A 123.2(2) . . ?
N4A C14A C15A 116.7(2) . . ?
C13A C8A C7A 122.4(2) . . ?
C9A C8A C7A 118.9(2) . . ?
C9A C8A C13A 118.8(2) . . ?
C2A C1A N1A 119.7(2) . . ?
C2A C1A C6A 120.1(2) . . ?
C6A C1A N1A 120.1(2) . . ?
C1A C2A H2A 120.3 . . ?
C1A C2A C3A 119.4(2) . . ?
C3A C2A H2A 120.3 . . ?
C8B C9B H9B 119.6 . . ?
C10B C9B H9B 119.6 . . ?
C10B C9B C8B 120.8(3) . . ?
C9B C8B C7B 118.8(2) . . ?
C13B C8B C7B 123.3(2) . . ?
C13B C8B C9B 117.9(2) . . ?
C9B C10B H10B 119.7 . . ?
C11B C10B C9B 120.6(3) . . ?
C11B C10B H10B 119.7 . . ?
C2B C1B N1B 119.9(2) . . ?
C2B C1B C6B 120.1(2) . . ?
C6B C1B N1B 119.9(2) . . ?
N5A C22A C17A 120.5(2) . . ?
N5A C22A C21A 121.4(2) . . ?
C21A C22A C17A 118.0(2) . . ?
C14A C15A H15A 120.5 . . ?
C16A C15A C14A 118.9(2) . . ?
C16A C15A H15A 120.5 . . ?
C18A C19A H19A 120.3 . . ?
C18A C19A C20A 119.3(2) . . ?
C20A C19A H19A 120.3 . . ?
C15A C16A H16A 119.9 . . ?
C15A C16A C17A 120.2(2) . . ?
C17A C16A H16A 119.9 . . ?
C19A C18A H18A 119.3 . . ?
C19A C18A C17A 121.4(2) . . ?
C17A C18A H18A 119.3 . . ?
C21B C20B H20B 119.3 . . ?
C21B C20B C19B 121.5(3) . . ?
C19B C20B H20B 119.3 . . ?
C17B C18B H18B 119.5 . . ?
C19B C18B H18B 119.5 . . ?
C19B C18B C17B 121.0(3) . . ?
C8A C13A H13A 120.1 . . ?
C12A C13A C8A 119.7(2) . . ?
C12A C13A H13A 120.1 . . ?
N5B C22B C21B 121.1(2) . . ?
N5B C22B C17B 120.7(2) . . ?
C21B C22B C17B 118.2(2) . . ?
C20B C21B C22B 120.8(3) . . ?
C20B C21B H21B 119.6 . . ?
C22B C21B H21B 119.6 . . ?
C10A C11A H11A 120.5 . . ?
C12A C11A H11A 120.5 . . ?
C12A C11A C10A 119.0(2) . . ?
C16A C17A C22A 118.7(2) . . ?
C18A C17A C22A 119.4(2) . . ?
C18A C17A C16A 121.8(2) . . ?
C1A C6A H6A 120.2 . . ?
C5A C6A C1A 119.6(2) . . ?
C5A C6A H6A 120.2 . . ?
C1B C2B H2B 120.1 . . ?
C3B C2B C1B 119.8(3) . . ?
C3B C2B H2B 120.1 . . ?
C2A C3A H3A 119.7 . . ?
C4A C3A C2A 120.6(2) . . ?
C4A C3A H3A 119.7 . . ?
C18B C17B C22B 119.4(2) . . ?
C18B C17B C16B 122.0(2) . . ?
C16B C17B C22B 118.5(2) . . ?
C2B C3B H3B 119.8 . . ?
C2B C3B C4B 120.3(3) . . ?
C4B C3B H3B 119.8 . . ?
C19A C20A H20A 119.7 . . ?
C21A C20A C19A 120.7(2) . . ?
C21A C20A H20A 119.7 . . ?
C8A C9A H9A 119.7 . . ?
C10A C9A C8A 120.6(2) . . ?
C10A C9A H9A 119.7 . . ?
C11A C10A C9A 120.5(2) . . ?
C11A C10A H10A 119.8 . . ?
C9A C10A H10A 119.8 . . ?
C3A C4A H4A 120.1 . . ?
C5A C4A C3A 119.8(2) . . ?
C5A C4A H4A 120.1 . . ?
C14B C15B H15B 120.4 . . ?
C16B C15B C14B 119.1(2) . . ?
C16B C15B H15B 120.4 . . ?
C22A C21A H21A 119.4 . . ?
C20A C21A C22A 121.2(2) . . ?
C20A C21A H21A 119.4 . . ?
C10B C11B H11B 120.3 . . ?
C12B C11B C10B 119.4(3) . . ?
C12B C11B H11B 120.3 . . ?
C17B C16B H16B 119.9 . . ?
C15B C16B C17B 120.2(2) . . ?
C15B C16B H16B 119.9 . . ?
C13A C12A H12A 119.3 . . ?
C11A C12A C13A 121.5(3) . . ?
C11A C12A H12A 119.3 . . ?
C6A C5A H5A 119.9 . . ?
C4A C5A C6A 120.3(2) . . ?
C4A C5A H5A 119.9 . . ?
C1B C6B H6B 120.4 . . ?
C5B C6B C1B 119.1(3) . . ?
C5B C6B H6B 120.4 . . ?
C20B C19B H19B 120.5 . . ?
C18B C19B C20B 119.1(3) . . ?
C18B C19B H19B 120.5 . . ?
C6B C5B H5B 119.6 . . ?
C4B C5B C6B 120.9(3) . . ?
C4B C5B H5B 119.6 . . ?
C11B C12B H12B 119.6 . . ?
C11B C12B C13B 120.9(3) . . ?
C13B C12B H12B 119.6 . . ?
C3B C4B H4B 120.2 . . ?
C5B C4B C3B 119.7(3) . . ?
C5B C4B H4B 120.2 . . ?
C8B C13B C12B 120.5(3) . . ?
C8B C13B H13B 119.8 . . ?
C12B C13B H13B 119.8 . . ?

loop_
_geom_bond_atom_site_label_1
_geom_bond_atom_site_label_2
_geom_bond_distance
_geom_bond_site_symmetry_2
_geom_bond_publ_flag
Fe1 N3B 1.872(2) . ?
Fe1 N5B 2.031(2) . ?
Fe1 N3A 1.862(2) . ?
Fe1 N5A 2.038(2) . ?
Fe1 N1A 1.935(2) . ?
Fe1 N1B 1.923(2) . ?
N3B N4B 1.342(3) . ?
N3B C7B 1.350(3) . ?
N5B C14B 1.347(3) . ?
N5B C22B 1.383(3) . ?
N3A N4A 1.335(3) . ?
N3A C7A 1.355(3) . ?
N2B N1B 1.305(3) . ?
N2B C7B 1.355(3) . ?
N5A C14A 1.351(3) . ?
N5A C22A 1.383(3) . ?
N1A N2A 1.309(3) . ?
N1A C1A 1.424(3) . ?
N1B C1B 1.427(3) . ?
N4B C14B 1.363(3) . ?
N2A C7A 1.347(3) . ?
N4A C14A 1.365(3) . ?
C7A C8A 1.471(3) . ?
C14B C15B 1.429(4) . ?
C7B C8B 1.474(3) . ?
C14A C15A 1.421(3) . ?
C8A C13A 1.399(4) . ?
C8A C9A 1.393(4) . ?
C1A C2A 1.388(3) . ?
C1A C6A 1.396(4) . ?
C2A H2A 0.9500 . ?
C2A C3A 1.390(4) . ?
C9B H9B 0.9500 . ?
C9B C8B 1.404(4) . ?
C9B C10B 1.387(4) . ?
C8B C13B 1.392(4) . ?
C10B H10B 0.9500 . ?
C10B C11B 1.377(4) . ?
C1B C2B 1.387(4) . ?
C1B C6B 1.395(4) . ?
C22A C17A 1.431(3) . ?
C22A C21A 1.411(4) . ?
C15A H15A 0.9500 . ?
C15A C16A 1.353(4) . ?
C19A H19A 0.9500 . ?
C19A C18A 1.371(4) . ?
C19A C20A 1.412(4) . ?
C16A H16A 0.9500 . ?
C16A C17A 1.417(4) . ?
C18A H18A 0.9500 . ?
C18A C17A 1.407(4) . ?
C20B H20B 0.9500 . ?
C20B C21B 1.370(4) . ?
C20B C19B 1.405(4) . ?
C18B H18B 0.9500 . ?
C18B C17B 1.419(4) . ?
C18B C19B 1.364(4) . ?
C13A H13A 0.9500 . ?
C13A C12A 1.386(4) . ?
C22B C21B 1.405(4) . ?
C22B C17B 1.422(4) . ?
C21B H21B 0.9500 . ?
C11A H11A 0.9500 . ?
C11A C10A 1.384(4) . ?
C11A C12A 1.379(4) . ?
C6A H6A 0.9500 . ?
C6A C5A 1.389(4) . ?
C2B H2B 0.9500 . ?
C2B C3B 1.385(4) . ?
C3A H3A 0.9500 . ?
C3A C4A 1.385(4) . ?
C17B C16B 1.421(4) . ?
C3B H3B 0.9500 . ?
C3B C4B 1.387(4) . ?
C20A H20A 0.9500 . ?
C20A C21A 1.373(4) . ?
C9A H9A 0.9500 . ?
C9A C10A 1.389(4) . ?
C10A H10A 0.9500 . ?
C4A H4A 0.9500 . ?
C4A C5A 1.381(4) . ?
C15B H15B 0.9500 . ?
C15B C16B 1.352(4) . ?
C21A H21A 0.9500 . ?
C11B H11B 0.9500 . ?
C11B C12B 1.375(4) . ?
C16B H16B 0.9500 . ?
C12A H12A 0.9500 . ?
C5A H5A 0.9500 . ?
C6B H6B 0.9500 . ?
C6B C5B 1.389(4) . ?
C19B H19B 0.9500 . ?
C5B H5B 0.9500 . ?
C5B C4B 1.376(4) . ?
C12B H12B 0.9500 . ?
C12B C13B 1.394(4) . ?
C4B H4B 0.9500 . ?
C13B H13B 0.9500 . ?

loop_
_geom_torsion_atom_site_label_1
_geom_torsion_atom_site_label_2
_geom_torsion_atom_site_label_3
_geom_torsion_atom_site_label_4
_geom_torsion
_geom_torsion_site_symmetry_1
_geom_torsion_site_symmetry_2
_geom_torsion_site_symmetry_3
_geom_torsion_site_symmetry_4
_geom_torsion_publ_flag
Fe1 N3B N4B C14B -5.3(3) . . . . ?
Fe1 N3B C7B N2B -3.1(3) . . . . ?
Fe1 N3B C7B C8B 174.6(2) . . . . ?
Fe1 N5B C14B N4B 8.6(3) . . . . ?
Fe1 N5B C14B C15B -172.09(19) . . . . ?
Fe1 N5B C22B C21B -11.6(3) . . . . ?
Fe1 N5B C22B C17B 168.35(18) . . . . ?
Fe1 N3A N4A C14A -9.8(3) . . . . ?
Fe1 N3A C7A N2A -1.1(3) . . . . ?
Fe1 N3A C7A C8A 178.4(2) . . . . ?
Fe1 N5A C14A N4A 11.7(3) . . . . ?
Fe1 N5A C14A C15A -170.3(2) . . . . ?
Fe1 N5A C22A C17A 170.52(18) . . . . ?
Fe1 N5A C22A C21A -11.9(4) . . . . ?
Fe1 N1A N2A C7A 6.9(3) . . . . ?
Fe1 N1A C1A C2A -57.4(3) . . . . ?
Fe1 N1A C1A C6A 123.9(2) . . . . ?
Fe1 N1B C1B C2B -54.0(3) . . . . ?
Fe1 N1B C1B C6B 125.2(2) . . . . ?
N3B N4B C14B N5B -2.9(3) . . . . ?
N3B N4B C14B C15B 177.7(2) . . . . ?
N3B C7B C8B C9B -173.7(2) . . . . ?
N3B C7B C8B C13B 5.5(4) . . . . ?
N5B Fe1 N3B N4B 7.88(17) . . . . ?
N5B Fe1 N3B C7B -170.30(19) . . . . ?
N5B Fe1 N3A N4A 103.29(19) . . . . ?
N5B Fe1 N3A C7A -79.51(19) . . . . ?
N5B C14B C15B C16B 0.9(4) . . . . ?
N5B C22B C21B C20B 176.8(2) . . . . ?
N5B C22B C17B C18B -177.2(2) . . . . ?
N5B C22B C17B C16B 2.9(4) . . . . ?
N3A N4A C14A N5A -2.6(3) . . . . ?
N3A N4A C14A C15A 179.2(2) . . . . ?
N3A C7A C8A C13A -27.4(4) . . . . ?
N3A C7A C8A C9A 153.9(3) . . . . ?
N2B N1B C1B C2B 140.1(2) . . . . ?
N2B N1B C1B C6B -40.7(3) . . . . ?
N2B C7B C8B C9B 4.0(3) . . . . ?
N2B C7B C8B C13B -176.9(2) . . . . ?
N5A Fe1 N3B N4B 98.70(18) . . . . ?
N5A Fe1 N3B C7B -79.49(18) . . . . ?
N5A Fe1 N3A N4A 12.84(18) . . . . ?
N5A Fe1 N3A C7A -170.0(2) . . . . ?
N5A C14A C15A C16A -3.3(4) . . . . ?
N5A C22A C17A C16A -0.1(4) . . . . ?
N5A C22A C17A C18A 177.5(2) . . . . ?
N5A C22A C21A C20A -176.8(2) . . . . ?
N1A Fe1 N3B N4B -76.65(19) . . . . ?
N1A Fe1 N3B C7B 105.16(18) . . . . ?
N1A Fe1 N3A N4A -173.5(2) . . . . ?
N1A Fe1 N3A C7A 3.66(18) . . . . ?
N1A N2A C7A N3A -3.7(3) . . . . ?
N1A N2A C7A C8A 176.7(2) . . . . ?
N1A C1A C2A C3A -176.4(2) . . . . ?
N1A C1A C6A C5A 177.6(2) . . . . ?
N1B Fe1 N3B N4B -177.03(19) . . . . ?
N1B Fe1 N3B C7B 4.79(17) . . . . ?
N1B Fe1 N3A N4A -72.80(19) . . . . ?
N1B Fe1 N3A C7A 104.40(19) . . . . ?
N1B N2B C7B N3B -1.9(3) . . . . ?
N1B N2B C7B C8B -179.9(2) . . . . ?
N1B C1B C2B C3B 179.0(2) . . . . ?
N1B C1B C6B C5B -178.5(2) . . . . ?
N4B N3B C7B N2B 178.7(2) . . . . ?
N4B N3B C7B C8B -3.6(4) . . . . ?
N4B C14B C15B C16B -179.8(2) . . . . ?
N2A N1A C1A C2A 133.7(2) . . . . ?
N2A N1A C1A C6A -45.0(3) . . . . ?
N2A C7A C8A C13A 152.1(2) . . . . ?
N2A C7A C8A C9A -26.5(4) . . . . ?
N4A N3A C7A N2A 176.1(2) . . . . ?
N4A N3A C7A C8A -4.3(4) . . . . ?
N4A C14A C15A C16A 174.8(2) . . . . ?
C7A N3A N4A C14A 173.1(2) . . . . ?
C7A C8A C13A C12A -179.0(2) . . . . ?
C7A C8A C9A C10A 178.6(2) . . . . ?
C14B N5B C22B C21B 177.6(2) . . . . ?
C14B N5B C22B C17B -2.4(3) . . . . ?
C14B C15B C16B C17B -0.4(4) . . . . ?
C7B N3B N4B C14B 172.8(2) . . . . ?
C7B N2B N1B Fe1 6.0(3) . . . . ?
C7B N2B N1B C1B 173.7(2) . . . . ?
C7B C8B C13B C12B -179.5(3) . . . . ?
C14A N5A C22A C17A -2.6(3) . . . . ?
C14A N5A C22A C21A 174.9(2) . . . . ?
C14A C15A C16A C17A 0.3(4) . . . . ?
C8A C13A C12A C11A -0.3(4) . . . . ?
C8A C9A C10A C11A 1.2(4) . . . . ?
C1A N1A N2A C7A 177.2(2) . . . . ?
C1A C2A C3A C4A -2.1(4) . . . . ?
C1A C6A C5A C4A -0.4(4) . . . . ?
C2A C1A C6A C5A -1.0(4) . . . . ?
C2A C3A C4A C5A 0.6(4) . . . . ?
C9B C8B C13B C12B -0.4(4) . . . . ?
C9B C10B C11B C12B 0.5(4) . . . . ?
C8B C9B C10B C11B -0.3(4) . . . . ?
C10B C9B C8B C7B 179.4(2) . . . . ?
C10B C9B C8B C13B 0.2(4) . . . . ?
C10B C11B C12B C13B -0.7(4) . . . . ?
C1B C2B C3B C4B -0.9(4) . . . . ?
C1B C6B C5B C4B -0.1(4) . . . . ?
C22A N5A C14A N4A -173.7(2) . . . . ?
C22A N5A C14A C15A 4.4(4) . . . . ?
C15A C16A C17A C22A 1.3(4) . . . . ?
C15A C16A C17A C18A -176.3(2) . . . . ?
C19A C18A C17A C22A -0.9(4) . . . . ?
C19A C18A C17A C16A 176.7(2) . . . . ?
C19A C20A C21A C22A -0.5(4) . . . . ?
C18A C19A C20A C21A -0.5(4) . . . . ?
C18B C17B C16B C15B 178.6(2) . . . . ?
C13A C8A C9A C10A -0.1(4) . . . . ?
C22B N5B C14B N4B -178.8(2) . . . . ?
C22B N5B C14B C15B 0.5(4) . . . . ?
C22B C17B C16B C15B -1.4(4) . . . . ?
C21B C20B C19B C18B 1.6(4) . . . . ?
C21B C22B C17B C18B 2.8(4) . . . . ?
C21B C22B C17B C16B -177.2(2) . . . . ?
C17A C22A C21A C20A 0.8(4) . . . . ?
C6A C1A C2A C3A 2.3(4) . . . . ?
C2B C1B C6B C5B 0.6(4) . . . . ?
C2B C3B C4B C5B 1.4(4) . . . . ?
C3A C4A C5A C6A 0.6(4) . . . . ?
C17B C18B C19B C20B -1.9(4) . . . . ?
C17B C22B C21B C20B -3.1(4) . . . . ?
C20A C19A C18A C17A 1.2(4) . . . . ?
C9A C8A C13A C12A -0.3(4) . . . . ?
C10A C11A C12A C13A 1.3(4) . . . . ?
C21A C22A C17A C16A -177.8(2) . . . . ?
C21A C22A C17A C18A -0.1(4) . . . . ?
C11B C12B C13B C8B 0.6(5) . . . . ?
C12A C11A C10A C9A -1.8(4) . . . . ?
C6B C1B C2B C3B -0.1(4) . . . . ?
C6B C5B C4B C3B -0.9(4) . . . . ?
C19B C20B C21B C22B 1.0(4) . . . . ?
C19B C18B C17B C22B -0.2(4) . . . . ?
C19B C18B C17B C16B 179.7(3) . . . . ?
